data_1532246
loop_
_publ_author_name
'Shilov, G.V.'
'Nalbandyan, V.B.'
'Volochaev, V.A.'
'Atovmyan, L.O.'

_publ_section_title
;
 Crystal growth and crystal structures of the layered ionic conductors -
 sodium lithium titanium oxides
;
_journal_name_full 'International Journal of Inorganic Materials'
_journal_page_first 443
_journal_page_last 449
_journal_volume 2
_journal_year 2000
_chemical_formula_sum 'Li0.23 Na0.66 O2 Ti0.77'
_chemical_name_systematic 'Na0.66 (Li0.23 Ti0.77) O2'
_space_group_IT_number 194
_symmetry_space_group_name_Hall '-P 6c 2c'
_symmetry_space_group_name_H-M 'P 63/m m c'
_cell_angle_alpha 90
_cell_angle_beta 90
_cell_angle_gamma 120
_cell_formula_units_Z 2
_cell_length_a 2.96
_cell_length_b 2.96
_cell_length_c 11.127
_cell_volume 84.429
_citation_journal_id_ASTM IJIMCR
_cod_data_source_file Shilov_IJIMCR_2000_1701.cif
_cod_data_source_block Li0.23Na0.66O2Ti0.77
_cod_original_cell_volume 84.4291
_cod_database_code 1532246

loop_
_symmetry_equiv_pos_as_xyz
x,y,z
x-y,x,z+1/2
-y,x-y,z
-x,-y,z+1/2
-x+y,-x,z
y,-x+y,z+1/2
-y,-x,-z+1/2
x-y,-y,-z
x,x-y,-z+1/2
y,x,-z
-x+y,y,-z+1/2
-x,-x+y,-z
-x,-y,-z
-x+y,-x,-z-1/2
y,-x+y,-z
x,y,-z-1/2
x-y,x,-z
-y,x-y,-z-1/2
y,x,z-1/2
-x+y,y,z
-x,-x+y,z-1/2
-y,-x,z
x-y,-y,z-1/2
x,x-y,z

loop_
_atom_site_label
_atom_site_type_symbol
_atom_site_fract_x
_atom_site_fract_y
_atom_site_fract_z
_atom_site_occupancy
_atom_site_U_iso_or_equiv
Li1 Li+1 0 0 0 0.23 0.0
Na2 Na+1 0 0 0.25 0.29 0.0
O1 O-2 0.3333 0.6667 0.40609 1 0.0
Na1 Na+1 0.6667 0.3333 0.25 0.361 0.0
Ti1 Ti+4 0 0 0.5 0.77 0.0
